data_2003557
loop_
_publ_author_name
'Bruckmann, J.'
'Kr\"uger, C.'

_publ_section_title
;
 Trimethylphosphine and Triethylphosphine in the Solid State
;
_journal_issue 6
_journal_name_full 'Acta Crystallographica Section C'
_journal_page_first 1155
_journal_page_last 1158
_journal_paper_doi 10.1107/S0108270194014368
_journal_volume 51
_journal_year 1995
_chemical_compound_source 'see text'
_chemical_formula_moiety 'C6 H15 P1'
_chemical_formula_sum 'C6 H15 P'
_chemical_formula_weight 118.16
_space_group_IT_number 14
_symmetry_cell_setting monoclinic
_symmetry_space_group_name_Hall '-P 2yab'
_symmetry_space_group_name_H-M 'P 1 21/a 1'
_atom_type_scat_source IntTabIV
_cell_angle_alpha 90
_cell_angle_beta 90.71(2)
_cell_angle_gamma 90
_cell_formula_units_Z 4
_cell_length_a 9.495(4)
_cell_length_b 7.421(1)
_cell_length_c 11.151(3)
_cell_measurement_reflns_used 25
_cell_measurement_temperature 102
_cell_measurement_theta_max 23
_cell_measurement_theta_min 10
_cell_volume 785.7(4)
_diffrn_measurement_device 'Enraf-Nonius CAD4'
_diffrn_measurement_method \w-2\q
_diffrn_radiation_type MoK\a
_diffrn_radiation_wavelength 0.71069
_diffrn_reflns_av_R_equivalents 0.0476
_diffrn_reflns_limit_h_max 12
_diffrn_reflns_limit_h_min -12
_diffrn_reflns_limit_k_max 9
_diffrn_reflns_limit_k_min 0
_diffrn_reflns_limit_l_max 14
_diffrn_reflns_limit_l_min 0
_diffrn_reflns_number 9739
_diffrn_reflns_theta_max 27.5
_diffrn_standards_decay_% 9.8
_diffrn_standards_interval_time 30
_diffrn_standards_number 3
_exptl_absorpt_coefficient_mu 0.243
_exptl_absorpt_correction_type none
_exptl_crystal_colour colourless
_exptl_crystal_density_diffrn 1.00
_exptl_crystal_description cylindrical
_exptl_crystal_size_min 'Height: 0.6 mm'
_exptl_crystal_size_rad 'Diameter: 0.3 mm'
_refine_diff_density_max 1.04
_refine_diff_density_min -0.68
_refine_ls_extinction_method none
_refine_ls_goodness_of_fit_obs 4.7
_refine_ls_number_parameters 124
_refine_ls_number_reflns 1727
_refine_ls_R_factor_obs 0.059
_refine_ls_shift/esd_max 0.04
_refine_ls_structure_factor_coef F
_refine_ls_weighting_details 'w = 1/\s^2^(F)'
_refine_ls_weighting_scheme calc
_refine_ls_wR_factor_obs 0.068
_reflns_number_observed 1727
_reflns_number_total 1805
_reflns_observed_criterion >2\s(I)
_cod_data_source_file hr1047.cif
_cod_data_source_block hr1047b
_cod_depositor_comments
;
The following automatic conversions were performed:

'_refine_ls_weighting_scheme' value '1/\s^2^(F)' was changed to
'calc'. New tag '_refine_ls_weighting_details' was created. The value
of the new tag was set to 'w = 1/\s^2^(F)'.

Automatic conversion script
Id: cif_fix_values 3143 2015-03-26 13:38:13Z robertas 
;
_cod_original_sg_symbol_H-M 'P 21/a'
_cod_original_formula_sum 'C6 H15 P1'
_cod_database_code 2003557

loop_
_symmetry_equiv_pos_as_xyz
x,y,z
1/2+x,1/2-y,z
-x,-y,-z
1/2-x,1/2+y,-z

loop_
_atom_site_label
_atom_site_fract_x
_atom_site_fract_y
_atom_site_fract_z
_atom_site_U_iso_or_equiv
P .1752(1) .1711(1) .2565(1) 0.020(1)
C(1) .0330(2) .0143(3) .2964(2) 0.027(1)
C(2) .0383(3) -.1625(3) .2266(2) 0.037(1)
C(3) .0987(2) .2666(3) .1180(2) 0.029(1)
C(4) .1942(3) .4034(3) .0571(2) 0.034(1)
C(5) .1358(3) .3536(3) .3631(2) 0.028(1)
C(6) .1883(3) .3119(3) .4902(2) 0.036(1)
H(1a) -.059(3) .081(4) .280(2) 0.034(6)
H(1b) .047(3) -.008(4) .383(2) 0.041(7)
H(2a) .029(4) -.132(5) .141(3) 0.058(9)
H(2b) -.026(3) -.228(5) .252(3) 0.050(8)
H(2c) .131(4) -.230(5) .242(3) 0.055(8)
H(3a) .085(3) .167(4) .063(3) 0.042(8)
H(3b) .016(3) .333(4) .136(2) 0.036(7)
H(4a) .155(3) .436(4) -.015(3) 0.043(7)
H(4b) .287(4) .350(5) .035(3) 0.07(1)
H(4c) .218(3) .503(5) .112(3) 0.054(9)
H(5a) .040(3) .376(4) .362(2) 0.040(7)
H(5b) .181(3) .449(4) .332(2) 0.038(7)
H(6a) .174(3) .411(5) .544(3) 0.055(8)
H(6b) .295(3) .306(4) .493(3) 0.047(9)
H(6c) .133(4) .230(6) .521(3) 0.054(9)

loop_
_geom_angle_atom_site_label_1
_geom_angle_atom_site_label_2
_geom_angle_atom_site_label_3
_geom_angle
_geom_angle_publ_flag
C(5) P C(3) 100.20(10) yes
C(3) P C(1) 99.40(10) yes
C(4) C(3) P 113.5(2) yes
C(5) P C(1) 98.80(10) yes
C(2) C(1) P 113.0(2) yes
C(6) C(5) P 112.5(2) yes

loop_
_geom_bond_atom_site_label_1
_geom_bond_atom_site_label_2
_geom_bond_distance
_geom_bond_publ_flag
P C(1) 1.842(2) yes
P C(5) 1.844(2) yes
C(3) C(4) 1.527(3) yes
P C(3) 1.841(2) yes
C(1) C(2) 1.527(3) yes
C(5) C(6) 1.528(3) yes
